data_7244029
loop_
_publ_author_name
'Chakraborty, Pradip'
'Sy, Mouhamadou'
'Fourati, Houcem'
'Delgado, Teresa'
'Dutta, Mousumi'
'Das, Chinmoy'
'Besnard, C\'eline'
'Hauser, Andreas'
'Enachescu, Cristian'
'Boukheddaden, Kamel'

_publ_section_title
;
 Optical microscopy imaging of the thermally-induced spin transition and
 isothermal multi-stepped relaxation in a low-spin stabilized
 spin-crossover material.
;
_journal_issue 2
_journal_name_full 'Physical chemistry chemical physics : PCCP'
_journal_page_first 982
_journal_page_last 994
_journal_paper_doi 10.1039/d1cp04321h
_journal_volume 24
_journal_year 2022
_chemical_formula_moiety 'C24 H48 N24 Ru1, 2(B1 F4)'
_chemical_formula_sum 'C24 H48 B2 F8 N24 Ru'
_chemical_formula_weight 947.55
_space_group_crystal_system trigonal
_space_group_IT_number 148
_space_group_name_Hall '-R 3'
_space_group_name_H-M_alt 'R -3 :H'
_atom_sites_solution_hydrogens geom
_atom_sites_solution_primary dual
_audit_creation_date 2020-07-01
_audit_creation_method
;
Olex2 1.3
(compiled 2020.02.04 svn.rd84adfe8 for OlexSys, GUI svn.r6032)
;
_audit_update_record
;
2021-03-18 deposited with the CCDC.	2021-12-08 downloaded from the CCDC.
;
_cell_angle_alpha 90
_cell_angle_beta 90
_cell_angle_gamma 120
_cell_formula_units_Z 3
_cell_length_a 10.79309(13)
_cell_length_b 10.79309(13)
_cell_length_c 32.1264(4)
_cell_measurement_reflns_used 7393
_cell_measurement_temperature 149(2)
_cell_measurement_theta_max 74.0320
_cell_measurement_theta_min 4.0890
_cell_volume 3241.04(7)
_computing_cell_refinement 'CrysAlisPro 1.171.41.53a (Rigaku OD, 2020)'
_computing_data_collection 'CrysAlisPro 1.171.41.53a (Rigaku OD, 2020)'
_computing_data_reduction 'CrysAlisPro 1.171.41.53a (Rigaku OD, 2020)'
_computing_molecular_graphics 'Olex2 1.3 (Dolomanov et al., 2009)'
_computing_publication_material 'Olex2 1.3 (Dolomanov et al., 2009)'
_computing_structure_refinement 'SHELXL 2018/3 (Sheldrick, 2015)'
_computing_structure_solution 'SHELXT  (Sheldrick, 2015)'
_diffrn_ambient_environment N~2~
_diffrn_ambient_temperature 149(2)
_diffrn_detector 'Hybrid Pixel Array Detector'
_diffrn_detector_area_resol_mean 10.0000
_diffrn_detector_type HyPix-Arc
_diffrn_measured_fraction_theta_full 0.999
_diffrn_measured_fraction_theta_max 0.993
_diffrn_measurement_details
;
List of Runs (angles in degrees, time in seconds):

  # Type    Start    End  Width  t~exp~   \w     \q     \k     \f   Frames
#--------------------------------------------------------------------------
  1  \w    -47.00 -13.00   0.50    0.25    --  -52.43 125.00-180.00   68
  2  \w     35.00  75.00   0.50    0.25    --   68.73-125.00-180.00   80
  3  \w     38.00  65.00   0.50    0.25    --   68.73-108.00  22.00   54
  4  \w     45.00 111.00   0.50    0.25    --   69.88  15.00  60.00  132
  5  \w     78.00 103.00   0.50    0.25    --   72.00  80.00  34.57   50
  6  \w     75.00 108.00   0.50    0.25    --   75.25 155.00 -41.85   66
  7  \w     71.00  97.00   0.50    0.25    --   75.25  20.00 -56.50   52
  8  \w     92.00 117.00   0.50    0.25    --   75.25  51.00  62.15   50
  9  \w     60.00 113.00   0.50    0.25    --   75.25   8.00  31.21  106
 10  \w     83.00 117.00   0.50    0.25    --   75.25  27.00 153.33   68
 11  \w     63.00  88.00   0.50    0.25    --   75.25  20.00 -19.58   50
 12  \w     58.00  84.00   0.50    0.25    --   75.25  19.00  57.72   52
 13  \w     90.00 115.00   0.50    0.25    --   75.25  19.00  57.72   50
 14  \w     48.00  74.00   0.50    0.25    --   75.25  14.00 130.81   52
 15  \w     39.00  68.00   0.50    0.25    --   75.25-105.00-120.06   58
 16  \w     54.00  79.00   0.50    0.25    --   75.25  15.00 -42.57   50
 17  \w     66.00 116.00   0.50    0.25    --   75.25  15.00-132.61  100
 18  \w     86.00 112.00   0.50    0.25    --   75.25  14.00 130.81   52
 19  \w     35.00  60.00   0.50    0.25    --   75.25 -55.00  64.02   50
 20  \w     79.00 111.00   0.50    0.25    --   75.25   4.00 152.48   64
 21  \w     89.00 114.00   0.50    0.25    --   75.25  58.00 -24.46   50
 22  \w     46.00  89.00   0.50    0.25    --   75.25   4.00 -10.60   86
 23  \w     43.00  68.00   0.50    0.25    --   75.25 -83.00 -69.50   50
 24  \w     56.00  81.00   0.50    0.25    --   75.25-117.00 -68.00   50
 25  \w     47.00  81.00   0.50    0.25    --   75.25-101.00  95.09   68
 26  \w     49.00  92.00   0.50    0.25    --   75.25-150.00-129.90   86
;
_diffrn_measurement_device 'four-circle diffractometer'
_diffrn_measurement_device_type 'XtaLAB Synergy, Dualflex, HyPix-Arc'
_diffrn_measurement_method '\w scans'
_diffrn_orient_matrix_type 'CrysAlisPro convention (1999,Acta A55,543-557)'
_diffrn_orient_matrix_UB_11 0.0510814000
_diffrn_orient_matrix_UB_12 -0.0400627000
_diffrn_orient_matrix_UB_13 -0.0399082000
_diffrn_orient_matrix_UB_21 0.1518956000
_diffrn_orient_matrix_UB_22 0.0659875000
_diffrn_orient_matrix_UB_23 0.0183181000
_diffrn_orient_matrix_UB_31 -0.0383838000
_diffrn_orient_matrix_UB_32 -0.1455980000
_diffrn_orient_matrix_UB_33 0.0192734000
_diffrn_radiation_monochromator mirror
_diffrn_radiation_probe x-ray
_diffrn_radiation_type CuK\a
_diffrn_radiation_wavelength 1.54184
_diffrn_reflns_av_R_equivalents 0.0278
_diffrn_reflns_av_unetI/netI 0.0163
_diffrn_reflns_Laue_measured_fraction_full 0.999
_diffrn_reflns_Laue_measured_fraction_max 0.993
_diffrn_reflns_limit_h_max 13
_diffrn_reflns_limit_h_min -13
_diffrn_reflns_limit_k_max 12
_diffrn_reflns_limit_k_min -12
_diffrn_reflns_limit_l_max 39
_diffrn_reflns_limit_l_min -39
_diffrn_reflns_number 8246
_diffrn_reflns_point_group_measured_fraction_full 0.999
_diffrn_reflns_point_group_measured_fraction_max 0.993
_diffrn_reflns_theta_full 67.684
_diffrn_reflns_theta_max 74.287
_diffrn_reflns_theta_min 4.128
_diffrn_source 'micro-focus sealed X-ray tube'
_diffrn_source_type 'PhotonJet (Cu) X-ray Source'
_exptl_absorpt_coefficient_mu 3.694
_exptl_absorpt_correction_T_max 1.000
_exptl_absorpt_correction_T_min 0.347
_exptl_absorpt_correction_type gaussian
_exptl_absorpt_process_details
;
CrysAlisPro 1.171.41.53a (Rigaku Oxford Diffraction, 2020)
Numerical absorption correction based on gaussian integration over
			a multifaceted crystal model
Empirical absorption correction using spherical harmonics,
 implemented in SCALE3 ABSPACK scaling algorithm.
;
_exptl_crystal_colour 'light brown'
_exptl_crystal_colour_modifier light
_exptl_crystal_colour_primary brown
_exptl_crystal_density_diffrn 1.456
_exptl_crystal_description block
_exptl_crystal_F_000 1458
_exptl_crystal_size_max 0.367
_exptl_crystal_size_mid 0.256
_exptl_crystal_size_min 0.234
_refine_diff_density_max 0.736
_refine_diff_density_min -0.575
_refine_diff_density_rms 0.064
_refine_ls_extinction_method none
_refine_ls_goodness_of_fit_ref 1.059
_refine_ls_hydrogen_treatment constr
_refine_ls_matrix_type full
_refine_ls_number_parameters 91
_refine_ls_number_reflns 1479
_refine_ls_number_restraints 0
_refine_ls_restrained_S_all 1.059
_refine_ls_R_factor_all 0.0305
_refine_ls_R_factor_gt 0.0305
_refine_ls_shift/su_max 0.000
_refine_ls_shift/su_mean 0.000
_refine_ls_structure_factor_coef Fsqd
_refine_ls_weighting_details 'w=1/[\s^2^(Fo^2^)+(0.0432P)^2^+9.1494P] where P=(Fo^2^+2Fc^2^)/3'
_refine_ls_weighting_scheme calc
_refine_ls_wR_factor_gt 0.0814
_refine_ls_wR_factor_ref 0.0814
_reflns_Friedel_coverage 0.000
_reflns_number_gt 1474
_reflns_number_total 1479
_reflns_threshold_expression 'I > 2\s(I)'
_cod_data_source_file d1cp04321h25.cif
_cod_data_source_block RuFe_batch1_150K
_cod_depositor_comments 'Adding full bibliography for 7244027--7244031.cif.'
_cod_original_cell_volume 3241.04(9)
_cod_original_sg_symbol_H-M 'R -3'
_cod_database_code 7244029
_shelx_shelxl_version_number 2018/3
_chemical_oxdiff_formula 'C11 H10 N O'
_shelx_space_group_comment
;
The symmetry employed for this shelxl refinement is uniquely defined
by the following loop, which should always be used as a source of
symmetry information in preference to the above space-group names.
They are only intended as comments.
;
_shelx_estimated_absorpt_t_max 0.479
_shelx_estimated_absorpt_t_min 0.344
_reflns_odcompleteness_completeness 99.92
_reflns_odcompleteness_iscentric 1
_reflns_odcompleteness_theta 66.97
_olex2_refinement_description
;
1. Fixed Uiso
 At 1.2 times of:
  All C(H) groups, All C(H,H) groups
 At 1.5 times of:
  All C(H,H,H) groups
2.a Secondary CH2 refined with riding coordinates:
 C2(H2A,H2B), C3(H3A,H3B)
2.b Aromatic/amide H refined with riding coordinates:
 C1(H1)
2.c Idealised Me refined as rotating group:
 C4(H4A,H4B,H4C)
;
_olex2_submission_special_instructions 'No special instructions were received'
_oxdiff_exptl_absorpt_empirical_details
;
Empirical correction (ABSPACK) includes:
- Absorption correction using spherical harmonics
- Frame scaling
;
_oxdiff_exptl_absorpt_empirical_full_max 2.184
_oxdiff_exptl_absorpt_empirical_full_min 0.508

loop_
_space_group_symop_operation_xyz
'x, y, z'
'-y, x-y, z'
'-x+y, -x, z'
'x+2/3, y+1/3, z+1/3'
'-y+2/3, x-y+1/3, z+1/3'
'-x+y+2/3, -x+1/3, z+1/3'
'x+1/3, y+2/3, z+2/3'
'-y+1/3, x-y+2/3, z+2/3'
'-x+y+1/3, -x+2/3, z+2/3'
'-x, -y, -z'
'y, -x+y, -z'
'x-y, x, -z'
'-x+2/3, -y+1/3, -z+1/3'
'y+2/3, -x+y+1/3, -z+1/3'
'x-y+2/3, x+1/3, -z+1/3'
'-x+1/3, -y+2/3, -z+2/3'
'y+1/3, -x+y+2/3, -z+2/3'
'x-y+1/3, x+2/3, -z+2/3'

loop_
_atom_site_label
_atom_site_type_symbol
_atom_site_fract_x
_atom_site_fract_y
_atom_site_fract_z
_atom_site_U_iso_or_equiv
_atom_site_adp_type
_atom_site_occupancy
_atom_site_site_symmetry_order
_atom_site_calc_flag
_atom_site_refinement_flags_posn
_atom_site_refinement_flags_adp
_atom_site_refinement_flags_occupancy
_atom_site_disorder_assembly
_atom_site_disorder_group
Ru1 Ru 1.000000 1.000000 0.500000 0.02197(14) Uani 1 6 d S T P A 2
N1 N 0.87325(18) 0.82376(18) 0.46304(5) 0.0254(4) Uani 1 1 d . . . . .
N4 N 0.70006(19) 0.64368(19) 0.43290(6) 0.0281(4) Uani 1 1 d . . . . .
F1 F 0.2859(2) 0.52994(19) 0.49836(7) 0.0767(7) Uani 1 1 d . . . . .
N2 N 0.9262(2) 0.7610(2) 0.43725(6) 0.0346(4) Uani 1 1 d . . . . .
F2 F 0.333333 0.666667 0.44302(11) 0.0885(12) Uani 1 3 d S T P . .
N3 N 0.8214(2) 0.6523(2) 0.41900(7) 0.0370(5) Uani 1 1 d . . . . .
C1 C 0.7329(2) 0.7480(2) 0.45967(7) 0.0264(4) Uani 1 1 d . . . . .
H1 H 0.666531 0.765727 0.474135 0.032 Uiso 1 1 calc R U . . .
C2 C 0.5581(3) 0.5246(2) 0.42059(8) 0.0358(5) Uani 1 1 d . . . . .
H2A H 0.482734 0.534085 0.435333 0.043 Uiso 1 1 calc R U . . .
H2B H 0.550192 0.432721 0.429115 0.043 Uiso 1 1 calc R U . . .
C3 C 0.5341(3) 0.5225(3) 0.37435(8) 0.0449(6) Uani 1 1 d . . . . .
H3A H 0.605304 0.505504 0.359885 0.054 Uiso 1 1 calc R U . . .
H3B H 0.437929 0.441486 0.367701 0.054 Uiso 1 1 calc R U . . .
C4 C 0.5454(4) 0.6577(4) 0.35797(10) 0.0577(8) Uani 1 1 d . . . . .
H4A H 0.519014 0.645612 0.328449 0.087 Uiso 1 1 calc R U . . .
H4B H 0.643946 0.736536 0.361141 0.087 Uiso 1 1 calc R U . . .
H4C H 0.480631 0.679485 0.373603 0.087 Uiso 1 1 calc R U . . .
B1 B 0.333333 0.666667 0.48687(15) 0.0308(9) Uani 1 3 d S T P . .

loop_
_atom_site_aniso_label
_atom_site_aniso_U_11
_atom_site_aniso_U_22
_atom_site_aniso_U_33
_atom_site_aniso_U_23
_atom_site_aniso_U_13
_atom_site_aniso_U_12
Ru1 0.01649(15) 0.01649(15) 0.0329(2) 0.000 0.000 0.00825(7)
N1 0.0224(8) 0.0205(8) 0.0342(9) 0.0000(7) -0.0003(7) 0.0113(7)
N4 0.0251(9) 0.0208(8) 0.0364(10) -0.0008(7) -0.0015(7) 0.0101(7)
F1 0.0779(14) 0.0303(9) 0.1109(17) 0.0074(9) -0.0262(12) 0.0188(9)
N2 0.0276(10) 0.0297(10) 0.0487(11) -0.0104(8) -0.0015(8) 0.0160(8)
F2 0.109(2) 0.109(2) 0.0469(18) 0.000 0.000 0.0546(10)
N3 0.0309(10) 0.0312(10) 0.0504(12) -0.0114(9) -0.0027(9) 0.0167(9)
C1 0.0211(10) 0.0210(10) 0.0342(11) -0.0010(8) -0.0007(8) 0.0084(8)
C2 0.0282(12) 0.0227(11) 0.0449(13) -0.0037(9) -0.0036(10) 0.0039(9)
C3 0.0343(13) 0.0429(15) 0.0451(14) -0.0113(11) -0.0055(11) 0.0100(11)
C4 0.0520(17) 0.064(2) 0.0505(16) 0.0092(14) -0.0065(14) 0.0242(16)
B1 0.0215(12) 0.0215(12) 0.050(3) 0.000 0.000 0.0107(6)

loop_
_atom_type_symbol
_atom_type_description
_atom_type_scat_dispersion_real
_atom_type_scat_dispersion_imag
_atom_type_scat_source
C C 0.0181 0.0091 'International Tables Vol C Tables 4.2.6.8 and 6.1.1.4'
H H 0.0000 0.0000 'International Tables Vol C Tables 4.2.6.8 and 6.1.1.4'
B B 0.0090 0.0039 'International Tables Vol C Tables 4.2.6.8 and 6.1.1.4'
F F 0.0727 0.0534 'International Tables Vol C Tables 4.2.6.8 and 6.1.1.4'
N N 0.0311 0.0180 'International Tables Vol C Tables 4.2.6.8 and 6.1.1.4'
Ru Ru 0.0552 3.2960 'International Tables Vol C Tables 4.2.6.8 and 6.1.1.4'

loop_
_exptl_crystal_face_index_h
_exptl_crystal_face_index_k
_exptl_crystal_face_index_l
_exptl_crystal_face_perp_dist
0 0 -1 0.1021
-1 0 1 0.1256
1 0 -1 0.1256
0 -1 -1 0.1291
0 -1 1 0.1642
0 1 -1 0.2093
-1 0 -1 0.1035
-1 1 0 0.1579
1 -1 -1 0.1124
0 1 1 0.1801
0 -1 -2 0.1013
0 1 2 0.1655
2 -2 1 0.1304
1 0 1 0.1360
0 0 1 0.1322

loop_
_geom_angle_atom_site_label_1
_geom_angle_atom_site_label_2
_geom_angle_atom_site_label_3
_geom_angle
_geom_angle_site_symmetry_1
_geom_angle_site_symmetry_3
_geom_angle_publ_flag
N1 Ru1 N1 90.46(7) 10_776 12_656 ?
N1 Ru1 N1 89.54(7) 3_675 11_566 ?
N1 Ru1 N1 90.46(7) 2_765 . ?
N1 Ru1 N1 89.54(7) 10_776 3_675 ?
N1 Ru1 N1 180.0 10_776 . ?
N1 Ru1 N1 180.00(8) 12_656 3_675 ?
N1 Ru1 N1 90.46(7) 12_656 11_566 ?
N1 Ru1 N1 89.54(7) 10_776 2_765 ?
N1 Ru1 N1 180.0 2_765 11_566 ?
N1 Ru1 N1 89.54(7) 12_656 2_765 ?
N1 Ru1 N1 89.55(7) 12_656 . ?
N1 Ru1 N1 90.46(7) 3_675 2_765 ?
N1 Ru1 N1 89.54(7) 11_566 . ?
N1 Ru1 N1 90.46(7) 10_776 11_566 ?
N1 Ru1 N1 90.45(7) 3_675 . ?
N2 N1 Ru1 123.76(14) . . ?
C1 N1 Ru1 130.00(15) . . ?
C1 N1 N2 106.22(17) . . ?
N3 N4 C2 121.47(18) . . ?
C1 N4 N3 108.78(18) . . ?
C1 N4 C2 129.57(19) . . ?
N3 N2 N1 109.43(18) . . ?
N2 N3 N4 107.00(18) . . ?
N1 C1 H1 125.7 . . ?
N4 C1 N1 108.58(19) . . ?
N4 C1 H1 125.7 . . ?
N4 C2 H2A 109.2 . . ?
N4 C2 H2B 109.2 . . ?
N4 C2 C3 111.9(2) . . ?
H2A C2 H2B 107.9 . . ?
C3 C2 H2A 109.2 . . ?
C3 C2 H2B 109.2 . . ?
C2 C3 H3A 108.8 . . ?
C2 C3 H3B 108.8 . . ?
H3A C3 H3B 107.7 . . ?
C4 C3 C2 113.7(2) . . ?
C4 C3 H3A 108.8 . . ?
C4 C3 H3B 108.8 . . ?
C3 C4 H4A 109.5 . . ?
C3 C4 H4B 109.5 . . ?
C3 C4 H4C 109.5 . . ?
H4A C4 H4B 109.5 . . ?
H4A C4 H4C 109.5 . . ?
H4B C4 H4C 109.5 . . ?
F1 B1 F1 112.8(2) 3_565 . ?
F1 B1 F1 112.8(2) 3_565 2_665 ?
F1 B1 F1 112.8(2) 2_665 . ?
F1 B1 F2 105.9(2) 3_565 . ?
F1 B1 F2 105.9(2) . . ?
F1 B1 F2 105.9(2) 2_665 . ?

loop_
_geom_bond_atom_site_label_1
_geom_bond_atom_site_label_2
_geom_bond_distance
_geom_bond_site_symmetry_2
_geom_bond_publ_flag
Ru1 N1 2.0730(18) 10_776 ?
Ru1 N1 2.0730(17) 11_566 ?
Ru1 N1 2.0730(17) 2_765 ?
Ru1 N1 2.0730(17) 12_656 ?
Ru1 N1 2.0730(17) 3_675 ?
Ru1 N1 2.0730(17) . ?
N1 N2 1.363(3) . ?
N1 C1 1.318(3) . ?
N4 N3 1.342(3) . ?
N4 C1 1.317(3) . ?
N4 C2 1.479(3) . ?
F1 B1 1.349(2) . ?
N2 N3 1.294(3) . ?
F2 B1 1.409(6) . ?
C1 H1 0.9500 . ?
C2 H2A 0.9900 . ?
C2 H2B 0.9900 . ?
C2 C3 1.506(3) . ?
C3 H3A 0.9900 . ?
C3 H3B 0.9900 . ?
C3 C4 1.499(4) . ?
C4 H4A 0.9800 . ?
C4 H4B 0.9800 . ?
C4 H4C 0.9800 . ?

loop_
_geom_torsion_atom_site_label_1
_geom_torsion_atom_site_label_2
_geom_torsion_atom_site_label_3
_geom_torsion_atom_site_label_4
_geom_torsion
_geom_torsion_site_symmetry_1
_geom_torsion_site_symmetry_2
_geom_torsion_site_symmetry_3
_geom_torsion_site_symmetry_4
_geom_torsion_publ_flag
Ru1 N1 N2 N3 178.74(15) . . . . ?
Ru1 N1 C1 N4 -178.64(14) . . . . ?
N1 N2 N3 N4 -0.1(3) . . . . ?
N4 C2 C3 C4 -58.3(3) . . . . ?
N2 N1 C1 N4 -0.3(2) . . . . ?
N3 N4 C1 N1 0.3(2) . . . . ?
N3 N4 C2 C3 -62.4(3) . . . . ?
C1 N1 N2 N3 0.3(2) . . . . ?
C1 N4 N3 N2 -0.1(3) . . . . ?
C1 N4 C2 C3 123.1(3) . . . . ?
C2 N4 N3 N2 -175.6(2) . . . . ?
C2 N4 C1 N1 175.4(2) . . . . ?

loop_
_exptl_oxdiff_crystal_face_indexfrac_h
_exptl_oxdiff_crystal_face_indexfrac_k
_exptl_oxdiff_crystal_face_indexfrac_l
_exptl_oxdiff_crystal_face_x
_exptl_oxdiff_crystal_face_y
_exptl_oxdiff_crystal_face_z
0.0078 -0.0018 -1.0087 0.0407 -0.0174 -0.0195
-1.0020 -0.0095 0.9274 -0.0878 -0.1358 0.0577
1.0020 0.0095 -0.9274 0.0878 0.1358 -0.0577
0.0192 -1.0079 -1.0304 0.0825 -0.0825 0.1262
0.0036 -1.0044 0.9870 0.0010 -0.0476 0.1651
-0.0036 1.0044 -0.9870 -0.0010 0.0476 -0.1651
-0.9864 -0.0131 -1.0900 -0.0064 -0.1707 0.0188
-1.0056 0.9948 -0.0596 -0.0888 -0.0882 -0.1074
1.0133 -0.9966 -0.9491 0.1296 0.0708 0.0879
-0.0192 1.0079 1.0304 -0.0825 0.0825 -0.1262
0.0270 -1.0097 -2.0391 0.1232 -0.0999 0.1067
-0.0270 1.0097 2.0391 -0.1232 0.0999 -0.1067
2.0033 -1.9879 1.1279 0.1370 0.1938 0.2343
0.9864 0.0131 1.0900 0.0064 0.1707 -0.0188
-0.0078 0.0018 1.0087 -0.0407 0.0174 0.0195
